data_7708228
loop_
_publ_author_name
'Upadhyay, Aditya'
'Jha, Raushan Kumar'
'BATABYAL, MONOJIT'
'Dutta, Tanoy'
'Koner, Apurba Lal'
'Kumar, Sangit'

_publ_section_title
;
 Janus-Faced Oxidant and Antioxidant Profiles of Organo Diselenides
;
_journal_name_full 'Dalton Transactions'
_journal_paper_doi 10.1039/D1DT01565F
_journal_year 2021
_chemical_formula_sum 'C2.24 H1.92 N0.16 O0.32 Se0.16'
_chemical_formula_weight 48.83
_space_group_crystal_system monoclinic
_space_group_IT_number 15
_space_group_name_Hall '-C 2yc'
_space_group_name_H-M_alt 'C 1 2/c 1'
_atom_sites_solution_hydrogens geom
_audit_creation_method SHELXL-2016/6
_audit_update_record
;
2021-08-20 deposited with the CCDC.	2021-09-07 downloaded from the CCDC.
;
_cell_angle_alpha 90
_cell_angle_beta 91.71(3)
_cell_angle_gamma 90
_cell_formula_units_Z 50
_cell_length_a 24.107(13)
_cell_length_b 8.995(4)
_cell_length_c 11.722(6)
_cell_measurement_reflns_used 3539
_cell_measurement_temperature 293(2)
_cell_measurement_theta_max 25.67
_cell_measurement_theta_min 2.42
_cell_volume 2541(2)
_computing_cell_refinement 'Bruker SAINT'
_computing_data_collection 'Bruker APEX2'
_computing_data_reduction 'Bruker SAINT'
_computing_molecular_graphics 'Bruker SHELXTL'
_computing_publication_material 'Bruker SHELXTL'
_computing_structure_refinement 'SHELXL-2016/6 (Sheldrick, 2016)'
_computing_structure_solution 'SHELXT 2014/5 (Sheldrick, 2014)'
_diffrn_ambient_temperature 293(2)
_diffrn_measured_fraction_theta_full 0.997
_diffrn_measured_fraction_theta_max 0.997
_diffrn_measurement_device_type 'Bruker APEX-II CCD'
_diffrn_measurement_method '\f and \w scans'
_diffrn_radiation_type MoK\a
_diffrn_radiation_wavelength 0.71073
_diffrn_reflns_av_R_equivalents 0.1532
_diffrn_reflns_av_unetI/netI 0.1444
_diffrn_reflns_Laue_measured_fraction_full 0.997
_diffrn_reflns_Laue_measured_fraction_max 0.997
_diffrn_reflns_limit_h_max 28
_diffrn_reflns_limit_h_min -34
_diffrn_reflns_limit_k_max 12
_diffrn_reflns_limit_k_min -12
_diffrn_reflns_limit_l_max 16
_diffrn_reflns_limit_l_min -16
_diffrn_reflns_number 18783
_diffrn_reflns_point_group_measured_fraction_full 0.997
_diffrn_reflns_point_group_measured_fraction_max 0.997
_diffrn_reflns_theta_full 25.242
_diffrn_reflns_theta_max 30.507
_diffrn_reflns_theta_min 2.417
_exptl_absorpt_coefficient_mu 2.948
_exptl_absorpt_correction_T_max 0.7460
_exptl_absorpt_correction_T_min 0.5826
_exptl_absorpt_correction_type multi-scan
_exptl_crystal_colour orange
_exptl_crystal_density_diffrn 1.596
_exptl_crystal_description rod
_exptl_crystal_F_000 1224
_exptl_crystal_size_max 0.04
_exptl_crystal_size_mid 0.03
_exptl_crystal_size_min 0.01
_refine_diff_density_max 0.941
_refine_diff_density_min -1.001
_refine_diff_density_rms 0.163
_refine_ls_extinction_method none
_refine_ls_goodness_of_fit_ref 1.041
_refine_ls_hydrogen_treatment constr
_refine_ls_matrix_type full
_refine_ls_number_parameters 163
_refine_ls_number_reflns 3869
_refine_ls_number_restraints 0
_refine_ls_restrained_S_all 1.041
_refine_ls_R_factor_all 0.1784
_refine_ls_R_factor_gt 0.0720
_refine_ls_shift/su_max 0.000
_refine_ls_shift/su_mean 0.000
_refine_ls_structure_factor_coef Fsqd
_refine_ls_weighting_details 'w=1/[\s^2^(Fo^2^)+(0.0207P)^2^+23.0918P] where P=(Fo^2^+2Fc^2^)/3'
_refine_ls_weighting_scheme calc
_refine_ls_wR_factor_gt 0.1128
_refine_ls_wR_factor_ref 0.1523
_reflns_Friedel_coverage 0.000
_reflns_number_gt 1964
_reflns_number_total 3869
_reflns_threshold_expression 'I > 2\s(I)'
_cod_data_source_file d1dt01565f3.cif
_cod_data_source_block shelx_CCDC1
_cod_depositor_comments
;
The following automatic conversions were performed:

data item '_exptl_absorpt_correction_type' value 'MULTI-SCAN' was
changed to 'multi-scan' in accordance with the
/home/data/users/saulius/crontab/automatic-downloads/rss-feeds/RSC/lib/dictionaries/cif_core.dic
dictionary named 'cif_core.dic' version 2.4.2 last updated on
2011-04-26.

Automatic conversion script
Id: cif_fix_values 7556 2019-12-06 15:28:31Z antanas 
;
_cod_original_sg_symbol_H-M 'C 2/c'
_cod_database_code 7708228
_shelx_shelxl_version_number 2016/6
_shelx_space_group_comment
;
The symmetry employed for this shelxl refinement is uniquely defined
by the following loop, which should always be used as a source of
symmetry information in preference to the above space-group names.
They are only intended as comments.
;

loop_
_space_group_symop_operation_xyz
'x, y, z'
'-x, y, -z+1/2'
'x+1/2, y+1/2, z'
'-x+1/2, y+1/2, -z+1/2'
'-x, -y, -z'
'x, -y, z-1/2'
'-x+1/2, -y+1/2, -z'
'x+1/2, -y+1/2, z-1/2'

loop_
_atom_site_label
_atom_site_type_symbol
_atom_site_fract_x
_atom_site_fract_y
_atom_site_fract_z
_atom_site_U_iso_or_equiv
_atom_site_adp_type
_atom_site_occupancy
_atom_site_site_symmetry_order
_atom_site_calc_flag
_atom_site_refinement_flags_posn
_atom_site_refinement_flags_adp
_atom_site_refinement_flags_occupancy
_atom_site_disorder_assembly
_atom_site_disorder_group
Se1 Se 0.45351(2) 0.54401(6) 0.72521(5) 0.03547(19) Uani 1 1 d . . . . .
O002 O 0.30171(16) 0.6060(4) 0.7605(3) 0.0345(9) Uani 1 1 d . . . . .
H002 H 0.327341 0.560157 0.732414 0.052 Uiso 1 1 calc R U . . .
O1 O 0.12284(16) 0.6656(4) 0.4613(3) 0.0386(10) Uani 1 1 d . . . . .
N004 N 0.35202(17) 0.4489(5) 0.6033(3) 0.0239(9) Uani 1 1 d . . . . .
C005 C 0.3963(2) 0.3623(6) 0.5628(4) 0.0238(11) Uani 1 1 d . . . . .
C006 C 0.2610(2) 0.5533(6) 0.5750(4) 0.0248(11) Uani 1 1 d . . . . .
C007 C 0.2159(2) 0.5678(6) 0.4985(4) 0.0269(11) Uani 1 1 d . . . . .
H007 H 0.217289 0.526093 0.425994 0.032 Uiso 1 1 calc R U . . .
C008 C 0.3887(2) 0.2484(6) 0.4823(4) 0.0311(12) Uani 1 1 d . . . . .
H008 H 0.353529 0.228005 0.451246 0.037 Uiso 1 1 calc R U . . .
C009 C 0.4488(2) 0.3895(6) 0.6108(4) 0.0287(12) Uani 1 1 d . . . . .
C00A C 0.4345(2) 0.1660(6) 0.4494(5) 0.0332(13) Uani 1 1 d . . . . .
H00A H 0.429903 0.089724 0.396438 0.040 Uiso 1 1 calc R U . . .
C00B C 0.1689(2) 0.6448(6) 0.5309(5) 0.0286(12) Uani 1 1 d . . . . .
C00C C 0.3095(2) 0.4732(6) 0.5371(4) 0.0248(11) Uani 1 1 d . . . . .
H00C H 0.309855 0.438440 0.462447 0.030 Uiso 1 1 calc R U . . .
C00D C 0.2118(2) 0.6940(6) 0.7142(4) 0.0309(13) Uani 1 1 d . . . . .
H00D H 0.210358 0.737718 0.785966 0.037 Uiso 1 1 calc R U . . .
C00E C 0.2588(2) 0.6149(6) 0.6838(4) 0.0274(12) Uani 1 1 d . . . . .
C00F C 0.1678(2) 0.7074(6) 0.6388(5) 0.0341(13) Uani 1 1 d . . . . .
H00F H 0.136424 0.759491 0.660333 0.041 Uiso 1 1 calc R U . . .
C00G C 0.1223(2) 0.5984(7) 0.3509(4) 0.0379(14) Uani 1 1 d . . . . .
H00B H 0.088020 0.621268 0.311142 0.057 Uiso 1 1 calc R U . . .
H00E H 0.152765 0.636081 0.308558 0.057 Uiso 1 1 calc R U . . .
H00G H 0.125899 0.492539 0.358907 0.057 Uiso 1 1 calc R U . . .
C00H C 0.4858(2) 0.1962(7) 0.4942(5) 0.0391(14) Uani 1 1 d . . . . .
H00H H 0.516076 0.141666 0.470128 0.047 Uiso 1 1 calc R U . . .
C00I C 0.4939(2) 0.3067(6) 0.5750(5) 0.0381(14) Uani 1 1 d . . . . .
H00I H 0.529281 0.325781 0.605198 0.046 Uiso 1 1 calc R U . . .

loop_
_atom_site_aniso_label
_atom_site_aniso_U_11
_atom_site_aniso_U_22
_atom_site_aniso_U_33
_atom_site_aniso_U_23
_atom_site_aniso_U_13
_atom_site_aniso_U_12
Se1 0.0242(3) 0.0369(3) 0.0446(3) -0.0065(3) -0.0121(2) 0.0051(3)
O002 0.031(2) 0.049(2) 0.0231(18) -0.0061(17) -0.0018(17) 0.0072(18)
O1 0.027(2) 0.048(2) 0.040(2) -0.0030(19) -0.0080(19) 0.0117(18)
N004 0.020(2) 0.029(2) 0.023(2) 0.0026(18) -0.0033(17) -0.0001(19)
C005 0.020(3) 0.028(3) 0.023(2) 0.003(2) -0.001(2) 0.007(2)
C006 0.021(3) 0.029(3) 0.024(2) 0.007(2) 0.002(2) 0.000(2)
C007 0.025(3) 0.034(3) 0.022(2) 0.003(2) -0.004(2) 0.001(2)
C008 0.029(3) 0.033(3) 0.030(3) 0.003(2) -0.004(2) 0.000(2)
C009 0.029(3) 0.026(3) 0.031(3) 0.000(2) -0.006(2) -0.001(2)
C00A 0.036(4) 0.032(3) 0.032(3) -0.005(2) -0.001(3) 0.010(2)
C00B 0.018(3) 0.030(3) 0.037(3) 0.003(2) -0.001(2) 0.003(2)
C00C 0.024(3) 0.033(3) 0.018(2) 0.002(2) 0.000(2) 0.001(2)
C00D 0.032(3) 0.040(3) 0.021(2) -0.006(2) 0.005(2) 0.003(3)
C00E 0.025(3) 0.035(3) 0.022(2) 0.004(2) 0.000(2) 0.000(2)
C00F 0.033(4) 0.034(3) 0.036(3) 0.002(2) 0.006(3) 0.004(3)
C00G 0.031(4) 0.050(4) 0.032(3) 0.003(3) -0.008(3) 0.010(3)
C00H 0.025(4) 0.048(4) 0.044(3) 0.001(3) 0.006(3) 0.013(3)
C00I 0.026(3) 0.039(3) 0.049(4) 0.002(3) -0.008(3) 0.004(3)

loop_
_atom_type_symbol
_atom_type_description
_atom_type_scat_dispersion_real
_atom_type_scat_dispersion_imag
_atom_type_scat_source
C C 0.0033 0.0016 'International Tables Vol C Tables 4.2.6.8 and 6.1.1.4'
H H 0.0000 0.0000 'International Tables Vol C Tables 4.2.6.8 and 6.1.1.4'
N N 0.0061 0.0033 'International Tables Vol C Tables 4.2.6.8 and 6.1.1.4'
O O 0.0106 0.0060 'International Tables Vol C Tables 4.2.6.8 and 6.1.1.4'
Se Se -0.0929 2.2259 'International Tables Vol C Tables 4.2.6.8 and 6.1.1.4'

loop_
_geom_angle_atom_site_label_1
_geom_angle_atom_site_label_2
_geom_angle_atom_site_label_3
_geom_angle
_geom_angle_site_symmetry_1
_geom_angle_site_symmetry_3
_geom_angle_publ_flag
C009 Se1 Se1 102.28(17) . 2_656 ?
C00E O002 H002 109.5 . . ?
C00B O1 C00G 117.8(4) . . ?
C00C N004 C005 119.1(4) . . ?
C009 C005 C008 120.1(5) . . ?
C009 C005 N004 116.9(5) . . ?
C008 C005 N004 122.9(5) . . ?
C00E C006 C007 120.2(5) . . ?
C00E C006 C00C 121.9(5) . . ?
C007 C006 C00C 117.9(4) . . ?
C00B C007 C006 119.7(5) . . ?
C00B C007 H007 120.1 . . ?
C006 C007 H007 120.1 . . ?
C00A C008 C005 119.0(5) . . ?
C00A C008 H008 120.5 . . ?
C005 C008 H008 120.5 . . ?
C005 C009 C00I 119.5(5) . . ?
C005 C009 Se1 116.3(4) . . ?
C00I C009 Se1 124.3(4) . . ?
C00H C00A C008 120.5(5) . . ?
C00H C00A H00A 119.7 . . ?
C008 C00A H00A 119.7 . . ?
O1 C00B C00F 116.7(5) . . ?
O1 C00B C007 123.9(5) . . ?
C00F C00B C007 119.4(5) . . ?
N004 C00C C006 122.3(4) . . ?
N004 C00C H00C 118.9 . . ?
C006 C00C H00C 118.9 . . ?
C00F C00D C00E 120.1(5) . . ?
C00F C00D H00D 119.9 . . ?
C00E C00D H00D 119.9 . . ?
O002 C00E C006 122.4(5) . . ?
O002 C00E C00D 118.2(5) . . ?
C006 C00E C00D 119.3(5) . . ?
C00D C00F C00B 121.2(5) . . ?
C00D C00F H00F 119.4 . . ?
C00B C00F H00F 119.4 . . ?
O1 C00G H00B 109.5 . . ?
O1 C00G H00E 109.5 . . ?
H00B C00G H00E 109.5 . . ?
O1 C00G H00G 109.5 . . ?
H00B C00G H00G 109.5 . . ?
H00E C00G H00G 109.5 . . ?
C00A C00H C00I 121.1(5) . . ?
C00A C00H H00H 119.4 . . ?
C00I C00H H00H 119.4 . . ?
C00H C00I C009 119.7(6) . . ?
C00H C00I H00I 120.1 . . ?
C009 C00I H00I 120.1 . . ?

loop_
_geom_bond_atom_site_label_1
_geom_bond_atom_site_label_2
_geom_bond_distance
_geom_bond_site_symmetry_2
_geom_bond_publ_flag
Se1 C009 1.932(5) . ?
Se1 Se1 2.2989(17) 2_656 ?
O002 C00E 1.352(6) . ?
O002 H002 0.8200 . ?
O1 C00B 1.372(6) . ?
O1 C00G 1.428(6) . ?
N004 C00C 1.285(6) . ?
N004 C005 1.415(6) . ?
C005 C009 1.391(7) . ?
C005 C008 1.401(7) . ?
C006 C00E 1.393(7) . ?
C006 C007 1.394(7) . ?
C006 C00C 1.456(7) . ?
C007 C00B 1.390(7) . ?
C007 H007 0.9300 . ?
C008 C00A 1.395(7) . ?
C008 H008 0.9300 . ?
C009 C00I 1.394(8) . ?
C00A C00H 1.356(8) . ?
C00A H00A 0.9300 . ?
C00B C00F 1.386(7) . ?
C00C H00C 0.9300 . ?
C00D C00F 1.366(8) . ?
C00D C00E 1.394(7) . ?
C00D H00D 0.9300 . ?
C00F H00F 0.9300 . ?
C00G H00B 0.9600 . ?
C00G H00E 0.9600 . ?
C00G H00G 0.9600 . ?
C00H C00I 1.383(8) . ?
C00H H00H 0.9300 . ?
C00I H00I 0.9300 . ?
